data_7020336
loop_
_publ_author_name
'Safko, Jason P.'
'Kuperstock, Jacob E.'
'McCullough, Shannon M.'
'Noviello, Andrew M.'
'Li, Xiaobo'
'Killarney, James P.'
'Murphy, Caitlin'
'Patterson, Howard H.'
'Bayse, Craig A.'
'Pike, Robert D.'

_publ_section_title
;
 Network formation and photoluminescence in copper(I) halide complexes
 with substituted piperazine ligands.
;
_journal_issue 38
_journal_name_full 'Dalton transactions (Cambridge, England : 2003)'
_journal_page_first 11663
_journal_page_last 11674
_journal_paper_doi 10.1039/c2dt31241g
_journal_volume 41
_journal_year 2012
_chemical_formula_moiety 'C68 H80 Cu4 I4 N8'
_chemical_formula_sum 'C68 H80 Cu4 I4 N8'
_chemical_formula_weight 1771.16
_chemical_name_systematic
;
?
;
_space_group_IT_number 2
_symmetry_cell_setting triclinic
_symmetry_space_group_name_Hall '-P 1'
_symmetry_space_group_name_H-M 'P -1'
_atom_sites_solution_hydrogens geom
_atom_sites_solution_primary direct
_atom_sites_solution_secondary difmap
_audit_creation_method SHELXL-97
_cell_angle_alpha 114.2040(10)
_cell_angle_beta 92.7600(10)
_cell_angle_gamma 90.6140(10)
_cell_formula_units_Z 2
_cell_length_a 8.90150(10)
_cell_length_b 19.1000(3)
_cell_length_c 21.8081(3)
_cell_measurement_reflns_used 9977
_cell_measurement_temperature 296(2)
_cell_measurement_theta_max 70.96
_cell_measurement_theta_min 2.54
_cell_volume 3376.03(8)
_computing_cell_refinement 'SAINTPLUS (Bruker AXS, 2004)'
_computing_data_collection 'APEX2 (Bruker AXS, 2004)'
_computing_data_reduction SAINTPLUS
_computing_molecular_graphics 'ORTEP3 (Farrugia, 1997)'
_computing_publication_material 'SHELXL97 (Sheldrick, 1997)'
_computing_structure_refinement 'XSHELL (Bruker, 2004)'
_computing_structure_solution 'SHELXS97 (Sheldrick, 1997)'
_diffrn_ambient_temperature 296(2)
_diffrn_measured_fraction_theta_full 0.970
_diffrn_measured_fraction_theta_max 0.970
_diffrn_measurement_device_type 'Bruker SMART Apex II CCD'
_diffrn_measurement_method '\w and \y'
_diffrn_radiation_monochromator graphite
_diffrn_radiation_source 'fine-focus sealed tube'
_diffrn_radiation_type CuK\a
_diffrn_radiation_wavelength 1.54178
_diffrn_reflns_av_R_equivalents 0.0774
_diffrn_reflns_av_sigmaI/netI 0.0607
_diffrn_reflns_limit_h_max 10
_diffrn_reflns_limit_h_min -10
_diffrn_reflns_limit_k_max 22
_diffrn_reflns_limit_k_min -22
_diffrn_reflns_limit_l_max 25
_diffrn_reflns_limit_l_min -26
_diffrn_reflns_number 57045
_diffrn_reflns_theta_full 67.00
_diffrn_reflns_theta_max 67.00
_diffrn_reflns_theta_min 2.22
_diffrn_standards_number 0
_exptl_absorpt_coefficient_mu 16.127
_exptl_absorpt_correction_T_max 0.4994
_exptl_absorpt_correction_T_min 0.1959
_exptl_absorpt_correction_type numerical
_exptl_absorpt_process_details 'SADABS (Sheldrick, 2004)'
_exptl_crystal_colour colorless
_exptl_crystal_density_diffrn 1.742
_exptl_crystal_density_method 'not measured'
_exptl_crystal_description plate
_exptl_crystal_F_000 1744
_exptl_crystal_size_max 0.15
_exptl_crystal_size_mid 0.11
_exptl_crystal_size_min 0.05
_refine_diff_density_max 1.255
_refine_diff_density_min -1.293
_refine_diff_density_rms 0.142
_refine_ls_extinction_method none
_refine_ls_goodness_of_fit_ref 1.011
_refine_ls_hydrogen_treatment constr
_refine_ls_matrix_type full
_refine_ls_number_parameters 757
_refine_ls_number_reflns 11670
_refine_ls_number_restraints 0
_refine_ls_restrained_S_all 1.011
_refine_ls_R_factor_all 0.0479
_refine_ls_R_factor_gt 0.0380
_refine_ls_shift/su_max 0.001
_refine_ls_shift/su_mean 0.000
_refine_ls_structure_factor_coef Fsqd
_refine_ls_weighting_details 'calc w=1/[\s^2^(Fo^2^)+(0.0544P)^2^+0.0000P] where P=(Fo^2^+2Fc^2^)/3'
_refine_ls_weighting_scheme calc
_refine_ls_wR_factor_gt 0.0910
_refine_ls_wR_factor_ref 0.0963
_reflns_number_gt 9884
_reflns_number_total 11670
_reflns_threshold_expression >2sigma(I)
_cod_data_source_file c2dt31241g.txt
_cod_data_source_block p1bar_2
_cod_original_cell_volume 3376.02(8)
_cod_original_sg_symbol_H-M P-1
_cod_database_code 7020336

loop_
_symmetry_equiv_pos_as_xyz
'x, y, z'
'-x, -y, -z'

loop_
_atom_site_label
_atom_site_type_symbol
_atom_site_fract_x
_atom_site_fract_y
_atom_site_fract_z
_atom_site_U_iso_or_equiv
_atom_site_adp_type
_atom_site_occupancy
_atom_site_symmetry_multiplicity
_atom_site_calc_flag
_atom_site_refinement_flags
I1 I 0.68646(3) 0.343811(16) 0.337669(14) 0.01566(8) Uani 1 1 d .
I2 I 1.04809(3) 0.184241(17) 0.331757(16) 0.01920(8) Uani 1 1 d .
I3 I 0.71055(3) 0.132369(17) 0.147921(15) 0.01886(8) Uani 1 1 d .
I4 I 1.07565(3) 0.308317(16) 0.199491(15) 0.01624(8) Uani 1 1 d .
Cu1 Cu 0.77010(8) 0.19963(4) 0.28587(4) 0.01783(16) Uani 1 1 d .
Cu2 Cu 0.78100(8) 0.28155(4) 0.21260(4) 0.01734(15) Uani 1 1 d .
Cu3 Cu 0.97965(8) 0.31055(4) 0.31633(4) 0.01741(15) Uani 1 1 d .
Cu4 Cu 0.99656(8) 0.18156(4) 0.20933(4) 0.02129(16) Uani 1 1 d .
N1 N 0.4966(4) 0.0497(2) 0.3779(2) 0.0159(8) Uani 1 1 d .
N2 N 0.6224(4) 0.1246(2) 0.3007(2) 0.0171(8) Uani 1 1 d .
H2N H 0.5700 0.0997 0.2604 0.021 Uiso 1 1 calc R
N3 N 0.4851(4) 0.4593(2) 0.1540(2) 0.0172(8) Uani 1 1 d .
N4 N 0.6605(4) 0.3347(2) 0.1606(2) 0.0166(8) Uani 1 1 d .
H4N H 0.6667 0.3044 0.1160 0.020 Uiso 1 1 calc R
N5 N 1.2796(4) 0.5444(2) 0.4190(2) 0.0161(8) Uani 1 1 d .
N6 N 1.1014(4) 0.4039(2) 0.3873(2) 0.0164(8) Uani 1 1 d .
H6N H 1.0897 0.4032 0.4282 0.020 Uiso 1 1 calc R
N7 N 1.2706(5) -0.0535(2) 0.0960(2) 0.0206(9) Uani 1 1 d .
N8 N 1.1013(5) 0.0867(2) 0.1446(2) 0.0236(9) Uani 1 1 d .
H8N H 1.0632 0.0788 0.1028 0.028 Uiso 1 1 calc R
C1 C 0.3524(5) 0.0489(3) 0.4715(2) 0.0173(10) Uani 1 1 d .
C2 C 0.4133(6) 0.1216(3) 0.5122(3) 0.0218(11) Uani 1 1 d .
H2 H 0.4912 0.1423 0.4972 0.026 Uiso 1 1 calc R
C3 C 0.3586(6) 0.1633(3) 0.5748(3) 0.0246(11) Uani 1 1 d .
H3 H 0.3989 0.2123 0.6011 0.030 Uiso 1 1 calc R
C4 C 0.2452(6) 0.1333(3) 0.5990(3) 0.0243(11) Uani 1 1 d .
H4 H 0.2084 0.1618 0.6410 0.029 Uiso 1 1 calc R
C5 C 0.1874(6) 0.0601(3) 0.5597(3) 0.0251(11) Uani 1 1 d .
H5 H 0.1124 0.0388 0.5757 0.030 Uiso 1 1 calc R
C6 C 0.2406(6) 0.0182(3) 0.4964(3) 0.0231(11) Uani 1 1 d .
H6 H 0.2010 -0.0310 0.4705 0.028 Uiso 1 1 calc R
C7 C 0.2936(6) -0.0520(3) 0.3506(2) 0.0189(10) Uani 1 1 d .
C8 C 0.1524(6) -0.0262(3) 0.3409(3) 0.0219(11) Uani 1 1 d .
H8 H 0.1257 0.0234 0.3682 0.026 Uiso 1 1 calc R
C9 C 0.0506(6) -0.0752(3) 0.2897(3) 0.0286(12) Uani 1 1 d .
H9 H -0.0437 -0.0580 0.2834 0.034 Uiso 1 1 calc R
C10 C 0.0894(7) -0.1484(4) 0.2490(3) 0.0321(13) Uani 1 1 d .
H10 H 0.0214 -0.1805 0.2152 0.039 Uiso 1 1 calc R
C11 C 0.2301(7) -0.1747(3) 0.2582(3) 0.0302(13) Uani 1 1 d .
H11 H 0.2569 -0.2242 0.2305 0.036 Uiso 1 1 calc R
C12 C 0.3301(6) -0.1263(3) 0.3092(3) 0.0233(11) Uani 1 1 d .
H12 H 0.4238 -0.1441 0.3157 0.028 Uiso 1 1 calc R
C13 C 0.4132(5) 0.0007(3) 0.4026(2) 0.0186(10) Uani 1 1 d .
H13 H 0.4868 -0.0331 0.4102 0.022 Uiso 1 1 calc R
C14 C 0.4044(5) 0.1015(3) 0.3586(3) 0.0193(10) Uani 1 1 d .
H14A H 0.3353 0.1276 0.3932 0.023 Uiso 1 1 calc R
H14B H 0.3461 0.0724 0.3168 0.023 Uiso 1 1 calc R
C15 C 0.5083(6) 0.1598(3) 0.3496(3) 0.0197(10) Uani 1 1 d .
H15A H 0.4484 0.1929 0.3351 0.024 Uiso 1 1 calc R
H15B H 0.5586 0.1916 0.3928 0.024 Uiso 1 1 calc R
C16 C 0.7007(6) 0.0636(3) 0.3143(3) 0.0216(11) Uani 1 1 d .
H16A H 0.7668 0.0875 0.3546 0.026 Uiso 1 1 calc R
H16B H 0.7626 0.0357 0.2771 0.026 Uiso 1 1 calc R
C17 C 0.5936(6) 0.0073(3) 0.3238(3) 0.0203(10) Uani 1 1 d .
H17A H 0.5332 -0.0207 0.2824 0.024 Uiso 1 1 calc R
H17B H 0.6499 -0.0294 0.3351 0.024 Uiso 1 1 calc R
C18 C 0.2440(5) 0.5222(3) 0.1493(3) 0.0187(10) Uani 1 1 d .
C19 C 0.1317(6) 0.5359(3) 0.1093(3) 0.0237(11) Uani 1 1 d .
H19 H 0.1497 0.5265 0.0650 0.028 Uiso 1 1 calc R
C20 C -0.0058(6) 0.5630(3) 0.1339(3) 0.0339(14) Uani 1 1 d .
H20 H -0.0786 0.5726 0.1065 0.041 Uiso 1 1 calc R
C21 C -0.0357(6) 0.5761(3) 0.2001(3) 0.0332(14) Uani 1 1 d .
H21 H -0.1270 0.5957 0.2176 0.040 Uiso 1 1 calc R
C22 C 0.0736(6) 0.5593(3) 0.2388(3) 0.0295(12) Uani 1 1 d .
H22 H 0.0531 0.5659 0.2823 0.035 Uiso 1 1 calc R
C23 C 0.2131(6) 0.5328(3) 0.2148(3) 0.0252(12) Uani 1 1 d .
H23 H 0.2851 0.5223 0.2419 0.030 Uiso 1 1 calc R
C24 C 0.4853(6) 0.5812(3) 0.1415(3) 0.0219(11) Uani 1 1 d .
C25 C 0.5196(7) 0.6047(3) 0.0913(3) 0.0303(13) Uani 1 1 d .
H25 H 0.4924 0.5734 0.0465 0.036 Uiso 1 1 calc R
C26 C 0.5952(7) 0.6756(4) 0.1078(4) 0.0415(16) Uani 1 1 d .
H26 H 0.6179 0.6912 0.0740 0.050 Uiso 1 1 calc R
C27 C 0.6352(7) 0.7216(3) 0.1736(4) 0.0420(16) Uani 1 1 d .
H27 H 0.6864 0.7682 0.1845 0.050 Uiso 1 1 calc R
C28 C 0.5996(7) 0.6988(3) 0.2238(4) 0.0369(14) Uani 1 1 d .
H28 H 0.6267 0.7303 0.2686 0.044 Uiso 1 1 calc R
C29 C 0.5237(6) 0.6293(3) 0.2078(3) 0.0257(12) Uani 1 1 d .
H29 H 0.4984 0.6149 0.2420 0.031 Uiso 1 1 calc R
C30 C 0.4019(5) 0.5055(3) 0.1245(2) 0.0179(10) Uani 1 1 d .
H30 H 0.3942 0.4771 0.0754 0.022 Uiso 1 1 calc R
C31 C 0.6418(5) 0.4492(3) 0.1339(3) 0.0212(11) Uani 1 1 d .
H31A H 0.6893 0.4988 0.1436 0.025 Uiso 1 1 calc R
H31B H 0.6433 0.4182 0.0859 0.025 Uiso 1 1 calc R
C32 C 0.7278(5) 0.4102(3) 0.1720(3) 0.0205(10) Uani 1 1 d .
H32A H 0.8305 0.4036 0.1582 0.025 Uiso 1 1 calc R
H32B H 0.7309 0.4431 0.2198 0.025 Uiso 1 1 calc R
C33 C 0.4158(5) 0.3833(3) 0.1353(3) 0.0192(10) Uani 1 1 d .
H33A H 0.4199 0.3535 0.0872 0.023 Uiso 1 1 calc R
H33B H 0.3110 0.3881 0.1462 0.023 Uiso 1 1 calc R
C34 C 0.4983(5) 0.3423(3) 0.1730(3) 0.0185(10) Uani 1 1 d .
H34A H 0.4869 0.3704 0.2209 0.022 Uiso 1 1 calc R
H34B H 0.4523 0.2915 0.1595 0.022 Uiso 1 1 calc R
C35 C 1.2791(5) 0.6840(3) 0.4523(2) 0.0162(10) Uani 1 1 d .
C36 C 1.2073(6) 0.7375(3) 0.5054(3) 0.0228(11) Uani 1 1 d .
H36 H 1.2103 0.7341 0.5468 0.027 Uiso 1 1 calc R
C37 C 1.1300(6) 0.7969(3) 0.4972(3) 0.0307(13) Uani 1 1 d .
H37 H 1.0837 0.8335 0.5333 0.037 Uiso 1 1 calc R
C38 C 1.1230(6) 0.8008(3) 0.4353(3) 0.0348(15) Uani 1 1 d .
H38 H 1.0713 0.8399 0.4294 0.042 Uiso 1 1 calc R
C39 C 1.1923(6) 0.7470(3) 0.3826(3) 0.0325(14) Uani 1 1 d .
H39 H 1.1866 0.7494 0.3409 0.039 Uiso 1 1 calc R
C40 C 1.2707(6) 0.6889(3) 0.3908(3) 0.0261(12) Uani 1 1 d .
H40 H 1.3181 0.6530 0.3546 0.031 Uiso 1 1 calc R
C41 C 1.5224(5) 0.6204(3) 0.4410(2) 0.0163(10) Uani 1 1 d .
C42 C 1.6278(5) 0.6699(3) 0.4884(3) 0.0186(10) Uani 1 1 d .
H42 H 1.6025 0.6948 0.5329 0.022 Uiso 1 1 calc R
C43 C 1.7700(6) 0.6833(3) 0.4710(3) 0.0232(11) Uani 1 1 d .
H43 H 1.8383 0.7171 0.5035 0.028 Uiso 1 1 calc R
C44 C 1.8093(6) 0.6464(3) 0.4054(3) 0.0244(11) Uani 1 1 d .
H44 H 1.9032 0.6564 0.3932 0.029 Uiso 1 1 calc R
C45 C 1.7082(6) 0.5939(3) 0.3572(3) 0.0248(11) Uani 1 1 d .
H45 H 1.7358 0.5676 0.3132 0.030 Uiso 1 1 calc R
C46 C 1.5675(6) 0.5811(3) 0.3749(3) 0.0211(11) Uani 1 1 d .
H46 H 1.5010 0.5458 0.3425 0.025 Uiso 1 1 calc R
C47 C 1.3618(5) 0.6172(3) 0.4601(2) 0.0150(9) Uani 1 1 d .
H47 H 1.3632 0.6251 0.5074 0.018 Uiso 1 1 calc R
C48 C 1.3453(5) 0.4784(3) 0.4269(2) 0.0174(10) Uani 1 1 d .
H48A H 1.3357 0.4836 0.4727 0.021 Uiso 1 1 calc R
H48B H 1.4515 0.4768 0.4185 0.021 Uiso 1 1 calc R
C49 C 1.2652(5) 0.4045(3) 0.3779(3) 0.0188(10) Uani 1 1 d .
H49A H 1.2807 0.3981 0.3322 0.023 Uiso 1 1 calc R
H49B H 1.3091 0.3613 0.3839 0.023 Uiso 1 1 calc R
C50 C 1.1225(5) 0.5468(3) 0.4368(3) 0.0186(10) Uani 1 1 d .
H50A H 1.0769 0.5920 0.4351 0.022 Uiso 1 1 calc R
H50B H 1.1186 0.5504 0.4823 0.022 Uiso 1 1 calc R
C51 C 1.0360(6) 0.4759(3) 0.3888(3) 0.0224(11) Uani 1 1 d .
H51A H 0.9329 0.4784 0.4019 0.027 Uiso 1 1 calc R
H51B H 1.0342 0.4748 0.3439 0.027 Uiso 1 1 calc R
C52 C 1.4940(5) -0.1308(3) 0.0519(3) 0.0188(10) Uani 1 1 d .
C53 C 1.5760(6) -0.1706(3) -0.0045(3) 0.0263(12) Uani 1 1 d .
H53 H 1.5303 -0.1847 -0.0473 0.032 Uiso 1 1 calc R
C54 C 1.7231(7) -0.1894(3) 0.0022(3) 0.0356(14) Uani 1 1 d .
H54 H 1.7758 -0.2169 -0.0357 0.043 Uiso 1 1 calc R
C55 C 1.7916(6) -0.1667(3) 0.0666(4) 0.0381(15) Uani 1 1 d .
H55 H 1.8896 -0.1807 0.0718 0.046 Uiso 1 1 calc R
C56 C 1.7156(6) -0.1241(3) 0.1221(3) 0.0285(12) Uani 1 1 d .
H56 H 1.7641 -0.1068 0.1647 0.034 Uiso 1 1 calc R
C57 C 1.5653(6) -0.1063(3) 0.1153(3) 0.0266(12) Uani 1 1 d .
H57 H 1.5135 -0.0781 0.1533 0.032 Uiso 1 1 calc R
C58 C 1.2434(5) -0.1967(3) 0.0358(2) 0.0177(10) Uani 1 1 d .
C59 C 1.2659(6) -0.2261(3) 0.0841(3) 0.0236(11) Uani 1 1 d .
H59 H 1.3325 -0.2009 0.1212 0.028 Uiso 1 1 calc R
C60 C 1.1894(6) -0.2929(3) 0.0773(3) 0.0267(12) Uani 1 1 d .
H60 H 1.2047 -0.3121 0.1099 0.032 Uiso 1 1 calc R
C61 C 1.0897(6) -0.3312(3) 0.0219(3) 0.0208(10) Uani 1 1 d .
H61 H 1.0388 -0.3760 0.0173 0.025 Uiso 1 1 calc R
C62 C 1.0670(5) -0.3022(3) -0.0265(3) 0.0218(11) Uani 1 1 d .
H62 H 1.0010 -0.3277 -0.0637 0.026 Uiso 1 1 calc R
C63 C 1.1429(6) -0.2351(3) -0.0195(2) 0.0191(10) Uani 1 1 d .
H63 H 1.1266 -0.2157 -0.0519 0.023 Uiso 1 1 calc R
C64 C 1.3259(5) -0.1231(3) 0.0416(2) 0.0178(10) Uani 1 1 d .
H64 H 1.3079 -0.1182 -0.0011 0.021 Uiso 1 1 calc R
C65 C 1.1095(6) -0.0550(3) 0.0996(3) 0.0315(13) Uani 1 1 d .
H65A H 1.0789 -0.0990 0.1080 0.038 Uiso 1 1 calc R
H65B H 1.0623 -0.0610 0.0566 0.038 Uiso 1 1 calc R
C66 C 1.0558(7) 0.0169(3) 0.1542(3) 0.0335(14) Uani 1 1 d .
H66A H 0.9470 0.0138 0.1543 0.040 Uiso 1 1 calc R
H66B H 1.0970 0.0209 0.1975 0.040 Uiso 1 1 calc R
C67 C 1.2647(6) 0.0883(3) 0.1408(3) 0.0245(11) Uani 1 1 d .
H67A H 1.3123 0.0947 0.1838 0.029 Uiso 1 1 calc R
H67B H 1.2952 0.1320 0.1319 0.029 Uiso 1 1 calc R
C68 C 1.3182(6) 0.0149(3) 0.0857(3) 0.0233(11) Uani 1 1 d .
H68A H 1.2774 0.0106 0.0422 0.028 Uiso 1 1 calc R
H68B H 1.4271 0.0173 0.0856 0.028 Uiso 1 1 calc R

loop_
_atom_site_aniso_label
_atom_site_aniso_U_11
_atom_site_aniso_U_22
_atom_site_aniso_U_33
_atom_site_aniso_U_23
_atom_site_aniso_U_13
_atom_site_aniso_U_12
I1 0.01338(15) 0.01852(15) 0.01675(15) 0.00854(13) 0.00388(11) 0.00379(11)
I2 0.01478(15) 0.02075(15) 0.02625(17) 0.01422(14) -0.00220(12) 0.00226(12)
I3 0.01988(16) 0.02091(15) 0.01631(16) 0.00860(13) -0.00175(12) -0.00430(12)
I4 0.01293(15) 0.02102(15) 0.01809(16) 0.01132(13) 0.00206(11) -0.00104(11)
Cu1 0.0149(3) 0.0207(3) 0.0229(4) 0.0138(3) 0.0038(3) 0.0012(3)
Cu2 0.0156(3) 0.0213(3) 0.0192(4) 0.0124(3) 0.0013(3) 0.0033(3)
Cu3 0.0152(3) 0.0170(3) 0.0198(4) 0.0075(3) 0.0001(3) -0.0005(3)
Cu4 0.0213(4) 0.0182(4) 0.0260(4) 0.0098(3) 0.0089(3) 0.0051(3)
N1 0.015(2) 0.019(2) 0.020(2) 0.0135(19) 0.0048(17) 0.0023(16)
N2 0.016(2) 0.020(2) 0.018(2) 0.0101(19) 0.0009(17) -0.0023(17)
N3 0.017(2) 0.018(2) 0.020(2) 0.0113(19) 0.0002(17) 0.0048(17)
N4 0.016(2) 0.0166(19) 0.018(2) 0.0076(18) 0.0053(17) 0.0018(16)
N5 0.0130(19) 0.0159(19) 0.020(2) 0.0081(18) 0.0000(17) 0.0019(16)
N6 0.017(2) 0.0150(19) 0.021(2) 0.0104(18) 0.0020(17) 0.0034(16)
N7 0.021(2) 0.0134(19) 0.026(2) 0.0056(19) 0.0056(18) 0.0003(17)
N8 0.020(2) 0.020(2) 0.030(3) 0.008(2) 0.0075(19) -0.0002(18)
C1 0.021(2) 0.023(2) 0.016(2) 0.015(2) 0.001(2) 0.006(2)
C2 0.024(3) 0.027(3) 0.022(3) 0.018(2) 0.002(2) 0.004(2)
C3 0.027(3) 0.024(3) 0.023(3) 0.010(2) -0.002(2) 0.003(2)
C4 0.023(3) 0.034(3) 0.019(3) 0.014(2) 0.000(2) 0.008(2)
C5 0.017(3) 0.036(3) 0.027(3) 0.018(3) 0.001(2) -0.002(2)
C6 0.025(3) 0.025(3) 0.023(3) 0.014(2) -0.001(2) -0.002(2)
C7 0.024(3) 0.022(2) 0.012(2) 0.009(2) 0.001(2) -0.007(2)
C8 0.022(3) 0.027(3) 0.019(3) 0.011(2) 0.003(2) -0.001(2)
C9 0.019(3) 0.042(3) 0.030(3) 0.020(3) -0.004(2) -0.007(2)
C10 0.033(3) 0.042(3) 0.020(3) 0.013(3) -0.007(2) -0.017(3)
C11 0.040(3) 0.027(3) 0.021(3) 0.008(3) -0.003(3) -0.007(3)
C12 0.026(3) 0.028(3) 0.022(3) 0.016(2) 0.000(2) -0.001(2)
C13 0.017(2) 0.024(2) 0.021(3) 0.016(2) 0.000(2) 0.005(2)
C14 0.015(2) 0.025(3) 0.022(3) 0.015(2) 0.002(2) 0.002(2)
C15 0.020(2) 0.019(2) 0.026(3) 0.015(2) 0.001(2) -0.002(2)
C16 0.021(3) 0.025(3) 0.023(3) 0.014(2) 0.005(2) 0.004(2)
C17 0.021(3) 0.020(2) 0.025(3) 0.014(2) 0.004(2) 0.005(2)
C18 0.016(2) 0.016(2) 0.026(3) 0.010(2) -0.003(2) -0.0010(19)
C19 0.018(3) 0.028(3) 0.031(3) 0.020(3) -0.007(2) -0.005(2)
C20 0.017(3) 0.043(3) 0.056(4) 0.036(3) -0.006(3) 0.001(2)
C21 0.017(3) 0.033(3) 0.056(4) 0.025(3) 0.007(3) 0.004(2)
C22 0.024(3) 0.035(3) 0.029(3) 0.012(3) 0.006(2) 0.007(2)
C23 0.020(3) 0.033(3) 0.028(3) 0.017(3) 0.004(2) 0.006(2)
C24 0.020(3) 0.024(3) 0.028(3) 0.016(2) 0.004(2) 0.009(2)
C25 0.033(3) 0.036(3) 0.030(3) 0.022(3) 0.002(2) 0.002(3)
C26 0.036(3) 0.048(4) 0.060(5) 0.041(4) 0.003(3) -0.006(3)
C27 0.037(3) 0.028(3) 0.068(5) 0.028(4) -0.008(3) -0.004(3)
C28 0.033(3) 0.027(3) 0.047(4) 0.011(3) -0.003(3) 0.000(3)
C29 0.024(3) 0.023(3) 0.031(3) 0.012(3) 0.006(2) 0.004(2)
C30 0.019(2) 0.020(2) 0.018(2) 0.011(2) 0.002(2) 0.005(2)
C31 0.012(2) 0.023(2) 0.033(3) 0.016(2) 0.006(2) 0.001(2)
C32 0.015(2) 0.021(2) 0.027(3) 0.011(2) 0.004(2) 0.004(2)
C33 0.015(2) 0.020(2) 0.025(3) 0.011(2) 0.003(2) 0.0009(19)
C34 0.014(2) 0.023(2) 0.022(3) 0.012(2) 0.005(2) 0.002(2)
C35 0.012(2) 0.017(2) 0.018(2) 0.006(2) 0.0003(19) -0.0009(19)
C36 0.018(2) 0.019(2) 0.025(3) 0.003(2) -0.003(2) -0.002(2)
C37 0.018(3) 0.016(2) 0.044(4) 0.000(3) -0.005(3) 0.002(2)
C38 0.023(3) 0.023(3) 0.061(4) 0.021(3) -0.014(3) -0.005(2)
C39 0.031(3) 0.039(3) 0.040(3) 0.029(3) -0.006(3) -0.004(3)
C40 0.022(3) 0.032(3) 0.027(3) 0.015(3) 0.004(2) 0.001(2)
C41 0.016(2) 0.018(2) 0.019(2) 0.011(2) 0.001(2) 0.0001(19)
C42 0.018(2) 0.016(2) 0.021(3) 0.006(2) 0.000(2) 0.0026(19)
C43 0.018(2) 0.020(2) 0.031(3) 0.010(2) -0.006(2) -0.002(2)
C44 0.012(2) 0.028(3) 0.040(3) 0.020(3) 0.005(2) 0.001(2)
C45 0.029(3) 0.026(3) 0.020(3) 0.010(2) 0.005(2) 0.001(2)
C46 0.020(3) 0.022(2) 0.016(3) 0.002(2) -0.002(2) -0.002(2)
C47 0.017(2) 0.017(2) 0.012(2) 0.007(2) 0.0007(19) 0.0009(19)
C48 0.017(2) 0.017(2) 0.016(2) 0.005(2) -0.002(2) 0.0019(19)
C49 0.013(2) 0.019(2) 0.023(3) 0.008(2) 0.001(2) 0.0049(19)
C50 0.011(2) 0.019(2) 0.026(3) 0.010(2) 0.001(2) 0.0002(19)
C51 0.017(2) 0.019(2) 0.035(3) 0.015(2) 0.000(2) 0.005(2)
C52 0.017(2) 0.014(2) 0.025(3) 0.008(2) 0.001(2) -0.0014(19)
C53 0.022(3) 0.024(3) 0.027(3) 0.005(2) 0.001(2) -0.001(2)
C54 0.023(3) 0.033(3) 0.046(4) 0.010(3) 0.012(3) 0.002(2)
C55 0.019(3) 0.034(3) 0.059(4) 0.018(3) -0.001(3) 0.002(2)
C56 0.026(3) 0.027(3) 0.030(3) 0.010(3) -0.008(2) -0.004(2)
C57 0.032(3) 0.023(3) 0.023(3) 0.009(2) 0.000(2) 0.007(2)
C58 0.015(2) 0.022(2) 0.014(2) 0.006(2) 0.0033(19) 0.003(2)
C59 0.027(3) 0.026(3) 0.019(3) 0.012(2) -0.003(2) 0.000(2)
C60 0.036(3) 0.026(3) 0.024(3) 0.017(3) -0.002(2) 0.001(2)
C61 0.025(3) 0.016(2) 0.021(3) 0.008(2) 0.001(2) -0.003(2)
C62 0.014(2) 0.027(3) 0.024(3) 0.009(2) 0.004(2) 0.002(2)
C63 0.023(3) 0.019(2) 0.015(2) 0.006(2) 0.000(2) 0.005(2)
C64 0.020(2) 0.023(2) 0.012(2) 0.009(2) 0.0004(19) 0.002(2)
C65 0.023(3) 0.022(3) 0.048(4) 0.013(3) 0.008(3) 0.002(2)
C66 0.034(3) 0.021(3) 0.048(4) 0.014(3) 0.021(3) 0.005(2)
C67 0.018(3) 0.024(3) 0.033(3) 0.014(3) 0.005(2) 0.000(2)
C68 0.021(3) 0.020(2) 0.031(3) 0.011(2) 0.005(2) 0.000(2)

loop_
_atom_type_symbol
_atom_type_description
_atom_type_scat_dispersion_real
_atom_type_scat_dispersion_imag
_atom_type_scat_source
C C 0.0181 0.0091 'International Tables Vol C Tables 4.2.6.8 and 6.1.1.4'
H H 0.0000 0.0000 'International Tables Vol C Tables 4.2.6.8 and 6.1.1.4'
N N 0.0311 0.0180 'International Tables Vol C Tables 4.2.6.8 and 6.1.1.4'
Cu Cu -1.9646 0.5888 'International Tables Vol C Tables 4.2.6.8 and 6.1.1.4'
I I -0.3257 6.8362 'International Tables Vol C Tables 4.2.6.8 and 6.1.1.4'

loop_
_geom_angle_atom_site_label_1
_geom_angle_atom_site_label_2
_geom_angle_atom_site_label_3
_geom_angle
Cu1 I1 Cu2 60.03(2)
Cu1 I1 Cu3 59.46(2)
Cu2 I1 Cu3 59.42(2)
Cu3 I2 Cu4 59.15(2)
Cu3 I2 Cu1 59.74(2)
Cu4 I2 Cu1 58.44(2)
Cu2 I3 Cu1 58.66(2)
Cu2 I3 Cu4 59.52(2)
Cu1 I3 Cu4 56.23(2)
Cu4 I4 Cu3 58.99(2)
Cu4 I4 Cu2 60.99(2)
Cu3 I4 Cu2 58.88(2)
N2 Cu1 Cu4 133.85(12)
N2 Cu1 I1 113.68(11)
Cu4 Cu1 I1 111.42(3)
N2 Cu1 Cu3 158.20(12)
Cu4 Cu1 Cu3 59.63(3)
I1 Cu1 Cu3 61.50(2)
N2 Cu1 Cu2 138.44(11)
Cu4 Cu1 Cu2 61.70(3)
I1 Cu1 Cu2 60.54(2)
Cu3 Cu1 Cu2 60.26(3)
N2 Cu1 I2 109.17(11)
Cu4 Cu1 I2 60.36(2)
I1 Cu1 I2 112.23(3)
Cu3 Cu1 I2 59.26(2)
Cu2 Cu1 I2 110.54(3)
N2 Cu1 I3 92.40(12)
Cu4 Cu1 I3 62.24(2)
I1 Cu1 I3 111.04(2)
Cu3 Cu1 I3 109.26(3)
Cu2 Cu1 I3 58.73(2)
I2 Cu1 I3 116.90(3)
N4 Cu2 Cu1 146.88(11)
N4 Cu2 I3 105.64(12)
Cu1 Cu2 I3 62.61(2)
N4 Cu2 Cu3 142.26(12)
Cu1 Cu2 Cu3 59.79(3)
I3 Cu2 Cu3 112.08(3)
N4 Cu2 I1 105.11(11)
Cu1 Cu2 I1 59.44(2)
I3 Cu2 I1 113.41(3)
Cu3 Cu2 I1 60.97(2)
N4 Cu2 Cu4 147.07(12)
Cu1 Cu2 Cu4 58.33(2)
I3 Cu2 Cu4 62.48(2)
Cu3 Cu2 Cu4 58.38(3)
I1 Cu2 Cu4 107.77(3)
N4 Cu2 I4 105.50(11)
Cu1 Cu2 I4 107.62(3)
I3 Cu2 I4 110.08(3)
Cu3 Cu2 I4 60.42(2)
I1 Cu2 I4 116.10(3)
Cu4 Cu2 I4 57.52(2)
N6 Cu3 Cu4 144.87(11)
N6 Cu3 I2 110.14(10)
Cu4 Cu3 I2 60.89(2)
N6 Cu3 Cu1 150.10(12)
Cu4 Cu3 Cu1 59.41(3)
I2 Cu3 Cu1 61.00(2)
N6 Cu3 Cu2 138.09(10)
Cu4 Cu3 Cu2 61.51(3)
I2 Cu3 Cu2 111.73(3)
Cu1 Cu3 Cu2 59.94(2)
N6 Cu3 I1 105.59(11)
Cu4 Cu3 I1 109.18(3)
I2 Cu3 I1 111.61(3)
Cu1 Cu3 I1 59.03(2)
Cu2 Cu3 I1 59.61(2)
N6 Cu3 I4 101.82(11)
Cu4 Cu3 I4 58.58(2)
I2 Cu3 I4 111.84(3)
Cu1 Cu3 I4 107.95(3)
Cu2 Cu3 I4 60.70(2)
I1 Cu3 I4 115.12(2)
N8 Cu4 I4 113.54(12)
N8 Cu4 Cu1 133.26(12)
I4 Cu4 Cu1 112.37(3)
N8 Cu4 Cu3 155.20(13)
I4 Cu4 Cu3 62.44(2)
Cu1 Cu4 Cu3 60.96(3)
N8 Cu4 I2 105.91(13)
I4 Cu4 I2 114.36(3)
Cu1 Cu4 I2 61.20(2)
Cu3 Cu4 I2 59.96(2)
N8 Cu4 Cu2 142.17(13)
I4 Cu4 Cu2 61.49(2)
Cu1 Cu4 Cu2 59.97(2)
Cu3 Cu4 Cu2 60.11(3)
I2 Cu4 Cu2 109.84(3)
N8 Cu4 I3 94.77(13)
I4 Cu4 I3 109.64(2)
Cu1 Cu4 I3 61.53(2)
Cu3 Cu4 I3 109.74(3)
I2 Cu4 I3 117.02(3)
Cu2 Cu4 I3 58.00(2)
C17 N1 C13 113.6(4)
C17 N1 C14 109.7(4)
C13 N1 C14 115.2(4)
C15 N2 C16 111.0(4)
C15 N2 Cu1 116.1(3)
C16 N2 Cu1 112.6(3)
C15 N2 H2N 105.4
C16 N2 H2N 105.4
Cu1 N2 H2N 105.4
C33 N3 C31 107.8(4)
C33 N3 C30 112.9(4)
C31 N3 C30 111.7(4)
C32 N4 C34 109.6(4)
C32 N4 Cu2 112.3(3)
C34 N4 Cu2 115.0(3)
C32 N4 H4N 106.5
C34 N4 H4N 106.5
Cu2 N4 H4N 106.5
C48 N5 C50 107.1(4)
C48 N5 C47 112.8(4)
C50 N5 C47 111.3(4)
C49 N6 C51 110.0(4)
C49 N6 Cu3 115.1(3)
C51 N6 Cu3 109.2(3)
C49 N6 H6N 107.4
C51 N6 H6N 107.4
Cu3 N6 H6N 107.4
C65 N7 C68 109.4(4)
C65 N7 C64 113.0(4)
C68 N7 C64 109.2(4)
C67 N8 C66 108.5(4)
C67 N8 Cu4 120.1(3)
C66 N8 Cu4 111.1(3)
C67 N8 H8N 105.3
C66 N8 H8N 105.3
Cu4 N8 H8N 105.3
C2 C1 C6 118.5(5)
C2 C1 C13 121.5(4)
C6 C1 C13 119.9(4)
C3 C2 C1 120.4(5)
C3 C2 H2 119.8
C1 C2 H2 119.8
C4 C3 C2 121.1(5)
C4 C3 H3 119.5
C2 C3 H3 119.5
C3 C4 C5 118.8(5)
C3 C4 H4 120.6
C5 C4 H4 120.6
C4 C5 C6 120.4(5)
C4 C5 H5 119.8
C6 C5 H5 119.8
C1 C6 C5 120.8(5)
C1 C6 H6 119.6
C5 C6 H6 119.6
C12 C7 C8 118.8(5)
C12 C7 C13 119.1(5)
C8 C7 C13 122.0(4)
C7 C8 C9 119.8(5)
C7 C8 H8 120.1
C9 C8 H8 120.1
C10 C9 C8 120.4(5)
C10 C9 H9 119.8
C8 C9 H9 119.8
C9 C10 C11 120.2(5)
C9 C10 H10 119.9
C11 C10 H10 119.9
C12 C11 C10 119.2(5)
C12 C11 H11 120.4
C10 C11 H11 120.4
C7 C12 C11 121.5(5)
C7 C12 H12 119.3
C11 C12 H12 119.3
N1 C13 C1 110.6(4)
N1 C13 C7 112.9(4)
C1 C13 C7 113.9(4)
N1 C13 H13 106.2
C1 C13 H13 106.2
C7 C13 H13 106.2
N1 C14 C15 108.5(4)
N1 C14 H14A 110.0
C15 C14 H14A 110.0
N1 C14 H14B 110.0
C15 C14 H14B 110.0
H14A C14 H14B 108.4
N2 C15 C14 113.4(4)
N2 C15 H15A 108.9
C14 C15 H15A 108.9
N2 C15 H15B 108.9
C14 C15 H15B 108.9
H15A C15 H15B 107.7
N2 C16 C17 113.2(4)
N2 C16 H16A 108.9
C17 C16 H16A 108.9
N2 C16 H16B 108.9
C17 C16 H16B 108.9
H16A C16 H16B 107.8
N1 C17 C16 108.7(4)
N1 C17 H17A 109.9
C16 C17 H17A 109.9
N1 C17 H17B 109.9
C16 C17 H17B 109.9
H17A C17 H17B 108.3
C19 C18 C23 118.7(5)
C19 C18 C30 119.7(5)
C23 C18 C30 121.1(4)
C20 C19 C18 121.5(5)
C20 C19 H19 119.2
C18 C19 H19 119.2
C19 C20 C21 120.0(5)
C19 C20 H20 120.0
C21 C20 H20 120.0
C22 C21 C20 118.5(5)
C22 C21 H21 120.8
C20 C21 H21 120.8
C21 C22 C23 121.9(6)
C21 C22 H22 119.1
C23 C22 H22 119.1
C22 C23 C18 119.3(5)
C22 C23 H23 120.4
C18 C23 H23 120.4
C29 C24 C25 119.0(5)
C29 C24 C30 120.2(5)
C25 C24 C30 120.8(5)
C24 C25 C26 120.2(6)
C24 C25 H25 119.9
C26 C25 H25 119.9
C27 C26 C25 119.9(6)
C27 C26 H26 120.1
C25 C26 H26 120.1
C26 C27 C28 120.1(6)
C26 C27 H27 120.0
C28 C27 H27 120.0
C27 C28 C29 120.2(6)
C27 C28 H28 119.9
C29 C28 H28 119.9
C24 C29 C28 120.6(5)
C24 C29 H29 119.7
C28 C29 H29 119.7
N3 C30 C24 110.3(4)
N3 C30 C18 112.4(4)
C24 C30 C18 108.4(4)
N3 C30 H30 108.5
C24 C30 H30 108.5
C18 C30 H30 108.5
N3 C31 C32 109.8(4)
N3 C31 H31A 109.7
C32 C31 H31A 109.7
N3 C31 H31B 109.7
C32 C31 H31B 109.7
H31A C31 H31B 108.2
N4 C32 C31 112.8(4)
N4 C32 H32A 109.0
C31 C32 H32A 109.0
N4 C32 H32B 109.0
C31 C32 H32B 109.0
H32A C32 H32B 107.8
N3 C33 C34 109.9(4)
N3 C33 H33A 109.7
C34 C33 H33A 109.7
N3 C33 H33B 109.7
C34 C33 H33B 109.7
H33A C33 H33B 108.2
N4 C34 C33 113.0(4)
N4 C34 H34A 109.0
C33 C34 H34A 109.0
N4 C34 H34B 109.0
C33 C34 H34B 109.0
H34A C34 H34B 107.8
C36 C35 C40 119.0(5)
C36 C35 C47 121.0(4)
C40 C35 C47 119.9(4)
C35 C36 C37 120.3(5)
C35 C36 H36 119.8
C37 C36 H36 119.8
C38 C37 C36 119.7(6)
C38 C37 H37 120.1
C36 C37 H37 120.1
C39 C38 C37 119.8(5)
C39 C38 H38 120.1
C37 C38 H38 120.1
C38 C39 C40 120.8(5)
C38 C39 H39 119.6
C40 C39 H39 119.6
C39 C40 C35 120.4(5)
C39 C40 H40 119.8
C35 C40 H40 119.8
C42 C41 C46 117.3(4)
C42 C41 C47 119.5(4)
C46 C41 C47 122.8(4)
C41 C42 C43 121.7(5)
C41 C42 H42 119.1
C43 C42 H42 119.1
C44 C43 C42 119.7(5)
C44 C43 H43 120.1
C42 C43 H43 120.1
C43 C44 C45 119.8(5)
C43 C44 H44 120.1
C45 C44 H44 120.1
C46 C45 C44 120.0(5)
C46 C45 H45 120.0
C44 C45 H45 120.0
C45 C46 C41 121.3(5)
C45 C46 H46 119.4
C41 C46 H46 119.4
N5 C47 C41 113.9(4)
N5 C47 C35 109.3(4)
C41 C47 C35 107.6(4)
N5 C47 H47 108.7
C41 C47 H47 108.7
C35 C47 H47 108.7
N5 C48 C49 109.9(4)
N5 C48 H48A 109.7
C49 C48 H48A 109.7
N5 C48 H48B 109.7
C49 C48 H48B 109.7
H48A C48 H48B 108.2
N6 C49 C48 112.4(4)
N6 C49 H49A 109.1
C48 C49 H49A 109.1
N6 C49 H49B 109.1
C48 C49 H49B 109.1
H49A C49 H49B 107.9
N5 C50 C51 110.4(4)
N5 C50 H50A 109.6
C51 C50 H50A 109.6
N5 C50 H50B 109.6
C51 C50 H50B 109.6
H50A C50 H50B 108.1
N6 C51 C50 112.8(4)
N6 C51 H51A 109.0
C50 C51 H51A 109.0
N6 C51 H51B 109.0
C50 C51 H51B 109.0
H51A C51 H51B 107.8
C57 C52 C53 119.0(5)
C57 C52 C64 122.1(5)
C53 C52 C64 118.6(4)
C54 C53 C52 121.3(5)
C54 C53 H53 119.4
C52 C53 H53 119.3
C53 C54 C55 119.0(6)
C53 C54 H54 120.5
C55 C54 H54 120.5
C56 C55 C54 120.4(5)
C56 C55 H55 119.8
C54 C55 H55 119.8
C55 C56 C57 120.4(5)
C55 C56 H56 119.8
C57 C56 H56 119.8
C52 C57 C56 119.8(5)
C52 C57 H57 120.1
C56 C57 H57 120.1
C59 C58 C63 119.1(5)
C59 C58 C64 121.8(4)
C63 C58 C64 119.1(4)
C60 C59 C58 120.3(5)
C60 C59 H59 119.8
C58 C59 H59 119.8
C59 C60 C61 120.3(5)
C59 C60 H60 119.8
C61 C60 H60 119.8
C62 C61 C60 119.6(5)
C62 C61 H61 120.2
C60 C61 H61 120.2
C61 C62 C63 120.1(5)
C61 C62 H62 120.0
C63 C62 H62 120.0
C62 C63 C58 120.6(5)
C62 C63 H63 119.7
C58 C63 H63 119.7
N7 C64 C52 111.3(4)
N7 C64 C58 112.3(4)
C52 C64 C58 109.1(4)
N7 C64 H64 108.0
C52 C64 H64 108.0
C58 C64 H64 108.0
N7 C65 C66 112.0(5)
N7 C65 H65A 109.2
C66 C65 H65A 109.2
N7 C65 H65B 109.2
C66 C65 H65B 109.2
H65A C65 H65B 107.9
N8 C66 C65 111.8(5)
N8 C66 H66A 109.2
C65 C66 H66A 109.2
N8 C66 H66B 109.2
C65 C66 H66B 109.2
H66A C66 H66B 107.9
N8 C67 C68 111.7(4)
N8 C67 H67A 109.3
C68 C67 H67A 109.3
N8 C67 H67B 109.3
C68 C67 H67B 109.3
H67A C67 H67B 107.9
N7 C68 C67 111.3(4)
N7 C68 H68A 109.4
C67 C68 H68A 109.4
N7 C68 H68B 109.4
C67 C68 H68B 109.4
H68A C68 H68B 108.0

loop_
_geom_bond_atom_site_label_1
_geom_bond_atom_site_label_2
_geom_bond_distance
I1 Cu1 2.6435(7)
I1 Cu2 2.6730(8)
I1 Cu3 2.7095(7)
I2 Cu3 2.6423(7)
I2 Cu4 2.6667(8)
I2 Cu1 2.6888(7)
I3 Cu2 2.6614(8)
I3 Cu1 2.7648(8)
I3 Cu4 2.7832(8)
I4 Cu4 2.6090(7)
I4 Cu3 2.7104(8)
I4 Cu2 2.7176(7)
Cu1 N2 2.065(4)
Cu1 Cu4 2.6145(10)
Cu1 Cu3 2.6554(10)
Cu1 Cu2 2.6595(9)
Cu2 N4 2.078(4)
Cu2 Cu3 2.6679(9)
Cu2 Cu4 2.7045(9)
Cu3 N6 2.069(4)
Cu3 Cu4 2.6203(10)
Cu4 N8 2.052(4)
N1 C17 1.456(6)
N1 C13 1.468(6)
N1 C14 1.469(6)
N2 C15 1.467(6)
N2 C16 1.489(6)
N2 H2N 0.9100
N3 C33 1.459(6)
N3 C31 1.473(6)
N3 C30 1.474(6)
N4 C32 1.475(6)
N4 C34 1.479(6)
N4 H4N 0.9100
N5 C48 1.465(6)
N5 C50 1.465(6)
N5 C47 1.472(6)
N6 C49 1.483(6)
N6 C51 1.488(5)
N6 H6N 0.9100
N7 C65 1.441(7)
N7 C68 1.474(6)
N7 C64 1.482(6)
N8 C67 1.461(6)
N8 C66 1.486(6)
N8 H8N 0.9100
C1 C2 1.390(7)
C1 C6 1.391(7)
C1 C13 1.533(7)
C2 C3 1.385(8)
C2 H2 0.9300
C3 C4 1.383(8)
C3 H3 0.9300
C4 C5 1.383(8)
C4 H4 0.9300
C5 C6 1.391(8)
C5 H5 0.9300
C6 H6 0.9300
C7 C12 1.387(7)
C7 C8 1.393(7)
C7 C13 1.536(7)
C8 C9 1.404(8)
C8 H8 0.9300
C9 C10 1.372(9)
C9 H9 0.9300
C10 C11 1.390(9)
C10 H10 0.9300
C11 C12 1.389(8)
C11 H11 0.9300
C12 H12 0.9300
C13 H13 0.9800
C14 C15 1.519(6)
C14 H14A 0.9700
C14 H14B 0.9700
C15 H15A 0.9700
C15 H15B 0.9700
C16 C17 1.512(7)
C16 H16A 0.9700
C16 H16B 0.9700
C17 H17A 0.9700
C17 H17B 0.9700
C18 C19 1.391(7)
C18 C23 1.399(7)
C18 C30 1.519(7)
C19 C20 1.380(8)
C19 H19 0.9300
C20 C21 1.399(9)
C20 H20 0.9300
C21 C22 1.384(8)
C21 H21 0.9300
C22 C23 1.390(8)
C22 H22 0.9300
C23 H23 0.9300
C24 C29 1.381(8)
C24 C25 1.389(7)
C24 C30 1.513(7)
C25 C26 1.404(8)
C25 H25 0.9300
C26 C27 1.367(10)
C26 H26 0.9300
C27 C28 1.383(9)
C27 H27 0.9300
C28 C29 1.385(8)
C28 H28 0.9300
C29 H29 0.9300
C30 H30 0.9800
C31 C32 1.512(7)
C31 H31A 0.9700
C31 H31B 0.9700
C32 H32A 0.9700
C32 H32B 0.9700
C33 C34 1.519(7)
C33 H33A 0.9700
C33 H33B 0.9700
C34 H34A 0.9700
C34 H34B 0.9700
C35 C36 1.382(7)
C35 C40 1.383(7)
C35 C47 1.543(6)
C36 C37 1.401(7)
C36 H36 0.9300
C37 C38 1.381(9)
C37 H37 0.9300
C38 C39 1.367(9)
C38 H38 0.9300
C39 C40 1.383(8)
C39 H39 0.9300
C40 H40 0.9300
C41 C42 1.389(7)
C41 C46 1.406(7)
C41 C47 1.516(7)
C42 C43 1.390(7)
C42 H42 0.9300
C43 C44 1.375(8)
C43 H43 0.9300
C44 C45 1.394(8)
C44 H44 0.9300
C45 C46 1.376(7)
C45 H45 0.9300
C46 H46 0.9300
C47 H47 0.9800
C48 C49 1.521(7)
C48 H48A 0.9700
C48 H48B 0.9700
C49 H49A 0.9700
C49 H49B 0.9700
C50 C51 1.503(7)
C50 H50A 0.9700
C50 H50B 0.9700
C51 H51A 0.9700
C51 H51B 0.9700
C52 C57 1.382(7)
C52 C53 1.398(8)
C52 C64 1.521(6)
C53 C54 1.378(8)
C53 H53 0.9300
C54 C55 1.395(9)
C54 H54 0.9300
C55 C56 1.368(9)
C55 H55 0.9300
C56 C57 1.400(8)
C56 H56 0.9300
C57 H57 0.9300
C58 C59 1.391(7)
C58 C63 1.395(7)
C58 C64 1.533(7)
C59 C60 1.389(7)
C59 H59 0.9300
C60 C61 1.393(7)
C60 H60 0.9300
C61 C62 1.386(7)
C61 H61 0.9300
C62 C63 1.390(7)
C62 H62 0.9300
C63 H63 0.9300
C64 H64 0.9800
C65 C66 1.503(8)
C65 H65A 0.9700
C65 H65B 0.9700
C66 H66A 0.9700
C66 H66B 0.9700
C67 C68 1.525(7)
C67 H67A 0.9700
C67 H67B 0.9700
C68 H68A 0.9700
C68 H68B 0.9700

loop_
_geom_torsion_atom_site_label_1
_geom_torsion_atom_site_label_2
_geom_torsion_atom_site_label_3
_geom_torsion_atom_site_label_4
_geom_torsion
Cu2 I1 Cu1 N2 -133.69(13)
Cu3 I1 Cu1 N2 156.29(13)
Cu2 I1 Cu1 Cu4 36.23(3)
Cu3 I1 Cu1 Cu4 -33.80(3)
Cu2 I1 Cu1 Cu3 70.03(3)
Cu3 I1 Cu1 Cu2 -70.03(3)
Cu2 I1 Cu1 I2 101.80(3)
Cu3 I1 Cu1 I2 31.77(2)
Cu2 I1 Cu1 I3 -31.12(2)
Cu3 I1 Cu1 I3 -101.14(3)
Cu3 I2 Cu1 N2 -159.55(13)
Cu4 I2 Cu1 N2 130.24(13)
Cu3 I2 Cu1 Cu4 70.22(3)
Cu3 I2 Cu1 I1 -32.57(2)
Cu4 I2 Cu1 I1 -102.79(3)
Cu4 I2 Cu1 Cu3 -70.22(3)
Cu3 I2 Cu1 Cu2 32.95(3)
Cu4 I2 Cu1 Cu2 -37.27(3)
Cu3 I2 Cu1 I3 97.39(3)
Cu4 I2 Cu1 I3 27.17(2)
Cu2 I3 Cu1 N2 148.30(11)
Cu4 I3 Cu1 N2 -139.59(11)
Cu2 I3 Cu1 Cu4 -72.11(3)
Cu2 I3 Cu1 I1 31.77(2)
Cu4 I3 Cu1 I1 103.87(3)
Cu2 I3 Cu1 Cu3 -34.21(3)
Cu4 I3 Cu1 Cu3 37.89(3)
Cu4 I3 Cu1 Cu2 72.11(3)
Cu2 I3 Cu1 I2 -98.75(3)
Cu4 I3 Cu1 I2 -26.65(2)
N2 Cu1 Cu2 N4 23.9(3)
Cu4 Cu1 Cu2 N4 149.2(2)
I1 Cu1 Cu2 N4 -69.4(2)
Cu3 Cu1 Cu2 N4 -141.5(2)
I2 Cu1 Cu2 N4 -174.0(2)
I3 Cu1 Cu2 N4 76.2(2)
N2 Cu1 Cu2 I3 -52.32(18)
Cu4 Cu1 Cu2 I3 73.03(3)
I1 Cu1 Cu2 I3 -145.64(2)
Cu3 Cu1 Cu2 I3 142.32(3)
I2 Cu1 Cu2 I3 109.74(3)
N2 Cu1 Cu2 Cu3 165.37(18)
Cu4 Cu1 Cu2 Cu3 -69.28(3)
I1 Cu1 Cu2 Cu3 72.04(2)
I2 Cu1 Cu2 Cu3 -32.57(3)
I3 Cu1 Cu2 Cu3 -142.32(3)
N2 Cu1 Cu2 I1 93.33(18)
Cu4 Cu1 Cu2 I1 -141.32(3)
Cu3 Cu1 Cu2 I1 -72.04(2)
I2 Cu1 Cu2 I1 -104.62(3)
I3 Cu1 Cu2 I1 145.64(2)
N2 Cu1 Cu2 Cu4 -125.35(18)
I1 Cu1 Cu2 Cu4 141.32(3)
Cu3 Cu1 Cu2 Cu4 69.28(3)
I2 Cu1 Cu2 Cu4 36.71(3)
I3 Cu1 Cu2 Cu4 -73.03(3)
N2 Cu1 Cu2 I4 -156.27(18)
Cu4 Cu1 Cu2 I4 -30.92(3)
I1 Cu1 Cu2 I4 110.40(3)
Cu3 Cu1 Cu2 I4 38.36(3)
I2 Cu1 Cu2 I4 5.78(4)
I3 Cu1 Cu2 I4 -103.96(3)
Cu1 I3 Cu2 N4 -146.56(12)
Cu4 I3 Cu2 N4 146.81(12)
Cu4 I3 Cu2 Cu1 -66.62(3)
Cu1 I3 Cu2 Cu3 34.76(3)
Cu4 I3 Cu2 Cu3 -31.87(3)
Cu1 I3 Cu2 I1 -31.97(2)
Cu4 I3 Cu2 I1 -98.60(3)
Cu1 I3 Cu2 Cu4 66.62(3)
Cu1 I3 Cu2 I4 100.00(3)
Cu4 I3 Cu2 I4 33.37(2)
Cu1 I1 Cu2 N4 148.01(12)
Cu3 I1 Cu2 N4 -141.90(12)
Cu3 I1 Cu2 Cu1 70.09(3)
Cu1 I1 Cu2 I3 33.10(2)
Cu3 I1 Cu2 I3 103.19(3)
Cu1 I1 Cu2 Cu3 -70.09(3)
Cu1 I1 Cu2 Cu4 -33.95(3)
Cu3 I1 Cu2 Cu4 36.14(3)
Cu1 I1 Cu2 I4 -95.86(3)
Cu3 I1 Cu2 I4 -25.77(2)
Cu4 I4 Cu2 N4 -148.86(12)
Cu3 I4 Cu2 N4 141.83(12)
Cu4 I4 Cu2 Cu1 31.23(3)
Cu3 I4 Cu2 Cu1 -38.07(3)
Cu4 I4 Cu2 I3 -35.33(3)
Cu3 I4 Cu2 I3 -104.63(3)
Cu4 I4 Cu2 Cu3 69.30(3)
Cu4 I4 Cu2 I1 95.22(3)
Cu3 I4 Cu2 I1 25.92(2)
Cu3 I4 Cu2 Cu4 -69.30(3)
Cu4 I2 Cu3 N6 -142.46(12)
Cu1 I2 Cu3 N6 148.48(12)
Cu1 I2 Cu3 Cu4 -69.07(3)
Cu4 I2 Cu3 Cu1 69.07(3)
Cu4 I2 Cu3 Cu2 35.93(3)
Cu1 I2 Cu3 Cu2 -33.13(3)
Cu4 I2 Cu3 I1 100.60(3)
Cu1 I2 Cu3 I1 31.53(2)
Cu4 I2 Cu3 I4 -30.00(2)
Cu1 I2 Cu3 I4 -99.06(3)
N2 Cu1 Cu3 N6 -17.2(4)
Cu4 Cu1 Cu3 N6 -151.4(2)
I1 Cu1 Cu3 N6 65.5(2)
Cu2 Cu1 Cu3 N6 135.9(2)
I2 Cu1 Cu3 N6 -80.0(2)
I3 Cu1 Cu3 N6 169.6(2)
N2 Cu1 Cu3 Cu4 134.2(3)
I1 Cu1 Cu3 Cu4 -143.11(3)
Cu2 Cu1 Cu3 Cu4 -72.65(3)
I2 Cu1 Cu3 Cu4 71.43(2)
I3 Cu1 Cu3 Cu4 -39.05(3)
N2 Cu1 Cu3 I2 62.7(3)
Cu4 Cu1 Cu3 I2 -71.43(2)
I1 Cu1 Cu3 I2 145.45(3)
Cu2 Cu1 Cu3 I2 -144.08(3)
I3 Cu1 Cu3 I2 -110.48(3)
N2 Cu1 Cu3 Cu2 -153.2(3)
Cu4 Cu1 Cu3 Cu2 72.65(3)
I1 Cu1 Cu3 Cu2 -70.46(2)
I2 Cu1 Cu3 Cu2 144.08(3)
I3 Cu1 Cu3 Cu2 33.60(3)
N2 Cu1 Cu3 I1 -82.7(3)
Cu4 Cu1 Cu3 I1 143.11(3)
Cu2 Cu1 Cu3 I1 70.46(2)
I2 Cu1 Cu3 I1 -145.45(3)
I3 Cu1 Cu3 I1 104.07(3)
N2 Cu1 Cu3 I4 168.3(3)
Cu4 Cu1 Cu3 I4 34.09(3)
I1 Cu1 Cu3 I4 -109.03(3)
Cu2 Cu1 Cu3 I4 -38.56(3)
I2 Cu1 Cu3 I4 105.52(3)
I3 Cu1 Cu3 I4 -4.96(3)
N4 Cu2 Cu3 N6 -2.5(3)
Cu1 Cu2 Cu3 N6 -148.74(17)
I3 Cu2 Cu3 N6 175.40(17)
I1 Cu2 Cu3 N6 -79.22(17)
Cu4 Cu2 Cu3 N6 142.05(17)
I4 Cu2 Cu3 N6 74.11(17)
N4 Cu2 Cu3 Cu4 -144.56(19)
Cu1 Cu2 Cu3 Cu4 69.21(3)
I3 Cu2 Cu3 Cu4 33.36(3)
I1 Cu2 Cu3 Cu4 138.74(3)
I4 Cu2 Cu3 Cu4 -67.94(2)
N4 Cu2 Cu3 I2 179.75(18)
Cu1 Cu2 Cu3 I2 33.52(3)
I3 Cu2 Cu3 I2 -2.33(4)
I1 Cu2 Cu3 I2 103.05(3)
Cu4 Cu2 Cu3 I2 -35.69(3)
I4 Cu2 Cu3 I2 -103.63(3)
N4 Cu2 Cu3 Cu1 146.22(19)
I3 Cu2 Cu3 Cu1 -35.86(3)
I1 Cu2 Cu3 Cu1 69.52(2)
Cu4 Cu2 Cu3 Cu1 -69.21(3)
I4 Cu2 Cu3 Cu1 -137.15(3)
N4 Cu2 Cu3 I1 76.70(18)
Cu1 Cu2 Cu3 I1 -69.52(2)
I3 Cu2 Cu3 I1 -105.38(3)
Cu4 Cu2 Cu3 I1 -138.74(3)
I4 Cu2 Cu3 I1 153.32(2)
N4 Cu2 Cu3 I4 -76.63(18)
Cu1 Cu2 Cu3 I4 137.15(3)
I3 Cu2 Cu3 I4 101.30(3)
I1 Cu2 Cu3 I4 -153.32(2)
Cu4 Cu2 Cu3 I4 67.94(2)
Cu1 I1 Cu3 N6 -151.91(11)
Cu2 I1 Cu3 N6 137.06(11)
Cu1 I1 Cu3 Cu4 33.16(3)
Cu2 I1 Cu3 Cu4 -37.86(3)
Cu1 I1 Cu3 I2 -32.24(3)
Cu2 I1 Cu3 I2 -103.26(3)
Cu2 I1 Cu3 Cu1 -71.02(3)
Cu1 I1 Cu3 Cu2 71.02(3)
Cu1 I1 Cu3 I4 96.64(3)
Cu2 I1 Cu3 I4 25.62(2)
Cu4 I4 Cu3 N6 148.36(11)
Cu2 I4 Cu3 N6 -138.98(10)
Cu2 I4 Cu3 Cu4 72.66(3)
Cu4 I4 Cu3 I2 30.79(3)
Cu2 I4 Cu3 I2 103.44(3)
Cu4 I4 Cu3 Cu1 -34.43(3)
Cu2 I4 Cu3 Cu1 38.23(3)
Cu4 I4 Cu3 Cu2 -72.66(3)
Cu4 I4 Cu3 I1 -97.98(3)
Cu2 I4 Cu3 I1 -25.32(2)
Cu3 I4 Cu4 N8 -152.81(15)
Cu2 I4 Cu4 N8 138.05(15)
Cu3 I4 Cu4 Cu1 36.21(3)
Cu2 I4 Cu4 Cu1 -32.93(3)
Cu2 I4 Cu4 Cu3 -69.14(3)
Cu3 I4 Cu4 I2 -31.11(2)
Cu2 I4 Cu4 I2 -100.25(3)
Cu3 I4 Cu4 Cu2 69.14(3)
Cu3 I4 Cu4 I3 102.60(3)
Cu2 I4 Cu4 I3 33.47(2)
N2 Cu1 Cu4 N8 -3.7(2)
I1 Cu1 Cu4 N8 -170.89(18)
Cu3 Cu1 Cu4 N8 154.59(19)
Cu2 Cu1 Cu4 N8 -135.13(19)
I2 Cu1 Cu4 N8 84.96(18)
I3 Cu1 Cu4 N8 -67.64(18)
N2 Cu1 Cu4 I4 164.87(15)
I1 Cu1 Cu4 I4 -2.28(4)
Cu3 Cu1 Cu4 I4 -36.80(3)
Cu2 Cu1 Cu4 I4 33.48(3)
I2 Cu1 Cu4 I4 -106.42(3)
I3 Cu1 Cu4 I4 100.97(3)
N2 Cu1 Cu4 Cu3 -158.33(16)
I1 Cu1 Cu4 Cu3 34.52(3)
Cu2 Cu1 Cu4 Cu3 70.28(3)
I2 Cu1 Cu4 Cu3 -69.63(2)
I3 Cu1 Cu4 Cu3 137.77(3)
N2 Cu1 Cu4 I2 -88.70(15)
I1 Cu1 Cu4 I2 104.14(3)
Cu3 Cu1 Cu4 I2 69.63(2)
Cu2 Cu1 Cu4 I2 139.91(3)
I3 Cu1 Cu4 I2 -152.60(2)
N2 Cu1 Cu4 Cu2 131.39(16)
I1 Cu1 Cu4 Cu2 -35.77(3)
Cu3 Cu1 Cu4 Cu2 -70.28(3)
I2 Cu1 Cu4 Cu2 -139.91(3)
I3 Cu1 Cu4 Cu2 67.49(2)
N2 Cu1 Cu4 I3 63.90(15)
I1 Cu1 Cu4 I3 -103.26(3)
Cu3 Cu1 Cu4 I3 -137.77(3)
Cu2 Cu1 Cu4 I3 -67.49(2)
I2 Cu1 Cu4 I3 152.60(2)
N6 Cu3 Cu4 N8 23.7(4)
I2 Cu3 Cu4 N8 -60.2(3)
Cu1 Cu3 Cu4 N8 -131.8(3)
Cu2 Cu3 Cu4 N8 158.1(3)
I1 Cu3 Cu4 N8 -164.9(3)
I4 Cu3 Cu4 N8 86.8(3)
N6 Cu3 Cu4 I4 -63.17(18)
I2 Cu3 Cu4 I4 -147.06(3)
Cu1 Cu3 Cu4 I4 141.33(3)
Cu2 Cu3 Cu4 I4 71.28(2)
I1 Cu3 Cu4 I4 108.31(3)
N6 Cu3 Cu4 Cu1 155.50(18)
I2 Cu3 Cu4 Cu1 71.61(2)
Cu2 Cu3 Cu4 Cu1 -70.05(3)
I1 Cu3 Cu4 Cu1 -33.02(3)
I4 Cu3 Cu4 Cu1 -141.33(3)
N6 Cu3 Cu4 I2 83.89(18)
Cu1 Cu3 Cu4 I2 -71.61(2)
Cu2 Cu3 Cu4 I2 -141.67(3)
I1 Cu3 Cu4 I2 -104.63(3)
I4 Cu3 Cu4 I2 147.06(3)
N6 Cu3 Cu4 Cu2 -134.44(18)
I2 Cu3 Cu4 Cu2 141.67(3)
Cu1 Cu3 Cu4 Cu2 70.05(3)
I1 Cu3 Cu4 Cu2 37.04(3)
I4 Cu3 Cu4 Cu2 -71.28(2)
N6 Cu3 Cu4 I3 -165.62(18)
I2 Cu3 Cu4 I3 110.49(3)
Cu1 Cu3 Cu4 I3 38.88(3)
Cu2 Cu3 Cu4 I3 -31.17(3)
I1 Cu3 Cu4 I3 5.86(4)
I4 Cu3 Cu4 I3 -102.45(3)
Cu3 I2 Cu4 N8 157.75(13)
Cu1 I2 Cu4 N8 -131.03(13)
Cu3 I2 Cu4 I4 31.95(3)
Cu1 I2 Cu4 I4 103.17(3)
Cu3 I2 Cu4 Cu1 -71.22(3)
Cu1 I2 Cu4 Cu3 71.22(3)
Cu3 I2 Cu4 Cu2 -34.87(3)
Cu1 I2 Cu4 Cu2 36.35(3)
Cu3 I2 Cu4 I3 -98.23(3)
Cu1 I2 Cu4 I3 -27.01(2)
N4 Cu2 Cu4 N8 -26.0(3)
Cu1 Cu2 Cu4 N8 123.1(2)
I3 Cu2 Cu4 N8 49.8(2)
Cu3 Cu2 Cu4 N8 -165.2(2)
I1 Cu2 Cu4 N8 157.5(2)
I4 Cu2 Cu4 N8 -92.4(2)
N4 Cu2 Cu4 I4 66.4(2)
Cu1 Cu2 Cu4 I4 -144.51(3)
I3 Cu2 Cu4 I4 142.23(3)
Cu3 Cu2 Cu4 I4 -72.83(2)
I1 Cu2 Cu4 I4 -110.10(3)
N4 Cu2 Cu4 Cu1 -149.1(2)
I3 Cu2 Cu4 Cu1 -73.26(2)
Cu3 Cu2 Cu4 Cu1 71.68(3)
I1 Cu2 Cu4 Cu1 34.41(3)
I4 Cu2 Cu4 Cu1 144.51(3)
N4 Cu2 Cu4 Cu3 139.2(2)
Cu1 Cu2 Cu4 Cu3 -71.68(3)
I3 Cu2 Cu4 Cu3 -144.93(3)
I1 Cu2 Cu4 Cu3 -37.27(3)
I4 Cu2 Cu4 Cu3 72.83(2)
N4 Cu2 Cu4 I2 174.1(2)
Cu1 Cu2 Cu4 I2 -36.87(3)
I3 Cu2 Cu4 I2 -110.13(3)
Cu3 Cu2 Cu4 I2 34.81(3)
I1 Cu2 Cu4 I2 -2.46(4)
I4 Cu2 Cu4 I2 107.64(3)
N4 Cu2 Cu4 I3 -75.8(2)
Cu1 Cu2 Cu4 I3 73.26(2)
Cu3 Cu2 Cu4 I3 144.93(3)
I1 Cu2 Cu4 I3 107.66(3)
I4 Cu2 Cu4 I3 -142.23(3)
Cu2 I3 Cu4 N8 -151.94(13)
Cu1 I3 Cu4 N8 137.48(13)
Cu2 I3 Cu4 I4 -34.85(2)
Cu1 I3 Cu4 I4 -105.43(3)
Cu2 I3 Cu4 Cu1 70.58(3)
Cu2 I3 Cu4 Cu3 31.95(3)
Cu1 I3 Cu4 Cu3 -38.63(3)
Cu2 I3 Cu4 I2 97.50(3)
Cu1 I3 Cu4 I2 26.91(2)
Cu1 I3 Cu4 Cu2 -70.58(3)
Cu4 Cu1 N2 C15 -179.9(2)
I1 Cu1 N2 C15 -13.0(3)
Cu3 Cu1 N2 C15 59.2(5)
Cu2 Cu1 N2 C15 -84.6(3)
I2 Cu1 N2 C15 113.2(3)
I3 Cu1 N2 C15 -127.2(3)
Cu4 Cu1 N2 C16 50.6(4)
I1 Cu1 N2 C16 -142.5(3)
Cu3 Cu1 N2 C16 -70.3(5)
Cu2 Cu1 N2 C16 145.9(3)
I2 Cu1 N2 C16 -16.3(4)
I3 Cu1 N2 C16 103.3(3)
Cu1 Cu2 N4 C32 138.8(3)
I3 Cu2 N4 C32 -157.7(3)
Cu3 Cu2 N4 C32 20.3(4)
I1 Cu2 N4 C32 82.1(3)
Cu4 Cu2 N4 C32 -94.4(4)
I4 Cu2 N4 C32 -41.1(3)
Cu1 Cu2 N4 C34 12.5(5)
I3 Cu2 N4 C34 76.1(3)
Cu3 Cu2 N4 C34 -105.9(3)
I1 Cu2 N4 C34 -44.1(3)
Cu4 Cu2 N4 C34 139.3(3)
I4 Cu2 N4 C34 -167.3(3)
Cu4 Cu3 N6 C49 1.5(4)
I2 Cu3 N6 C49 69.3(3)
Cu1 Cu3 N6 C49 135.8(3)
Cu2 Cu3 N6 C49 -108.5(3)
I1 Cu3 N6 C49 -170.1(3)
I4 Cu3 N6 C49 -49.5(3)
Cu4 Cu3 N6 C51 125.8(3)
I2 Cu3 N6 C51 -166.5(3)
Cu1 Cu3 N6 C51 -99.9(3)
Cu2 Cu3 N6 C51 15.8(4)
I1 Cu3 N6 C51 -45.8(3)
I4 Cu3 N6 C51 74.7(3)
I4 Cu4 N8 C67 50.0(4)
Cu1 Cu4 N8 C67 -141.5(3)
Cu3 Cu4 N8 C67 -25.0(6)
I2 Cu4 N8 C67 -76.3(4)
Cu2 Cu4 N8 C67 123.2(3)
I3 Cu4 N8 C67 163.8(4)
I4 Cu4 N8 C66 178.1(3)
Cu1 Cu4 N8 C66 -13.4(5)
Cu3 Cu4 N8 C66 103.2(4)
I2 Cu4 N8 C66 51.8(4)
Cu2 Cu4 N8 C66 -108.6(4)
I3 Cu4 N8 C66 -68.1(4)
C6 C1 C2 C3 -2.8(7)
C13 C1 C2 C3 -178.6(4)
C1 C2 C3 C4 1.5(7)
C2 C3 C4 C5 0.6(7)
C3 C4 C5 C6 -1.2(7)
C2 C1 C6 C5 2.2(7)
C13 C1 C6 C5 178.0(4)
C4 C5 C6 C1 -0.1(7)
C12 C7 C8 C9 -0.1(7)
C13 C7 C8 C9 175.9(4)
C7 C8 C9 C10 -0.3(8)
C8 C9 C10 C11 0.1(8)
C9 C10 C11 C12 0.4(8)
C8 C7 C12 C11 0.6(7)
C13 C7 C12 C11 -175.5(5)
C10 C11 C12 C7 -0.8(8)
C17 N1 C13 C1 162.9(4)
C14 N1 C13 C1 -69.4(5)
C17 N1 C13 C7 -68.0(5)
C14 N1 C13 C7 59.6(5)
C2 C1 C13 N1 -20.1(6)
C6 C1 C13 N1 164.2(4)
C2 C1 C13 C7 -148.6(4)
C6 C1 C13 C7 35.7(6)
C12 C7 C13 N1 94.6(5)
C8 C7 C13 N1 -81.4(6)
C12 C7 C13 C1 -138.1(4)
C8 C7 C13 C1 45.9(6)
C17 N1 C14 C15 -63.1(5)
C13 N1 C14 C15 167.3(4)
C16 N2 C15 C14 -49.2(5)
Cu1 N2 C15 C14 -179.5(3)
N1 C14 C15 N2 56.3(5)
C15 N2 C16 C17 49.1(6)
Cu1 N2 C16 C17 -178.8(3)
C13 N1 C17 C16 -166.2(4)
C14 N1 C17 C16 63.3(5)
N2 C16 C17 N1 -56.3(5)
C23 C18 C19 C20 3.1(8)
C30 C18 C19 C20 -169.6(5)
C18 C19 C20 C21 -1.1(8)
C19 C20 C21 C22 -1.7(9)
C20 C21 C22 C23 2.6(9)
C21 C22 C23 C18 -0.6(9)
C19 C18 C23 C22 -2.3(8)
C30 C18 C23 C22 170.4(5)
C29 C24 C25 C26 1.4(8)
C30 C24 C25 C26 179.1(5)
C24 C25 C26 C27 0.0(9)
C25 C26 C27 C28 -0.8(10)
C26 C27 C28 C29 0.2(9)
C25 C24 C29 C28 -2.1(8)
C30 C24 C29 C28 -179.8(5)
C27 C28 C29 C24 1.3(8)
C33 N3 C30 C24 -175.9(4)
C31 N3 C30 C24 -54.1(5)
C33 N3 C30 C18 63.0(5)
C31 N3 C30 C18 -175.2(4)
C29 C24 C30 N3 -55.2(6)
C25 C24 C30 N3 127.2(5)
C29 C24 C30 C18 68.3(6)
C25 C24 C30 C18 -109.4(5)
C19 C18 C30 N3 -153.8(4)
C23 C18 C30 N3 33.6(6)
C19 C18 C30 C24 84.0(6)
C23 C18 C30 C24 -88.5(5)
C33 N3 C31 C32 -62.4(5)
C30 N3 C31 C32 173.0(4)
C34 N4 C32 C31 -51.4(5)
Cu2 N4 C32 C31 179.5(3)
N3 C31 C32 N4 58.4(6)
C31 N3 C33 C34 61.8(5)
C30 N3 C33 C34 -174.3(4)
C32 N4 C34 C33 50.9(5)
Cu2 N4 C34 C33 178.5(3)
N3 C33 C34 N4 -57.6(6)
C40 C35 C36 C37 -1.4(8)
C47 C35 C36 C37 -178.7(5)
C35 C36 C37 C38 1.4(8)
C36 C37 C38 C39 -0.4(8)
C37 C38 C39 C40 -0.6(9)
C38 C39 C40 C35 0.6(9)
C36 C35 C40 C39 0.4(8)
C47 C35 C40 C39 177.7(5)
C46 C41 C42 C43 3.0(7)
C47 C41 C42 C43 -170.5(4)
C41 C42 C43 C44 -0.5(7)
C42 C43 C44 C45 -2.1(7)
C43 C44 C45 C46 2.2(7)
C44 C45 C46 C41 0.4(7)
C42 C41 C46 C45 -2.9(7)
C47 C41 C46 C45 170.4(4)
C48 N5 C47 C41 63.5(5)
C50 N5 C47 C41 -176.1(4)
C48 N5 C47 C35 -176.2(4)
C50 N5 C47 C35 -55.8(5)
C42 C41 C47 N5 -156.0(4)
C46 C41 C47 N5 30.9(6)
C42 C41 C47 C35 82.7(5)
C46 C41 C47 C35 -90.4(5)
C36 C35 C47 N5 111.3(5)
C40 C35 C47 N5 -65.9(6)
C36 C35 C47 C41 -124.5(5)
C40 C35 C47 C41 58.2(6)
C50 N5 C48 C49 63.1(5)
C47 N5 C48 C49 -174.1(4)
C51 N6 C49 C48 50.0(5)
Cu3 N6 C49 C48 173.9(3)
N5 C48 C49 N6 -58.3(5)
C48 N5 C50 C51 -63.2(5)
C47 N5 C50 C51 173.1(4)
C49 N6 C51 C50 -50.0(6)
Cu3 N6 C51 C50 -177.2(3)
N5 C50 C51 N6 57.9(5)
C57 C52 C53 C54 3.6(8)
C64 C52 C53 C54 -170.2(5)
C52 C53 C54 C55 -1.3(9)
C53 C54 C55 C56 -2.3(9)
C54 C55 C56 C57 3.6(9)
C53 C52 C57 C56 -2.3(7)
C64 C52 C57 C56 171.3(5)
C55 C56 C57 C52 -1.2(8)
C63 C58 C59 C60 0.1(8)
C64 C58 C59 C60 -180.0(5)
C58 C59 C60 C61 0.2(8)
C59 C60 C61 C62 -0.1(8)
C60 C61 C62 C63 -0.2(8)
C61 C62 C63 C58 0.5(7)
C59 C58 C63 C62 -0.5(7)
C64 C58 C63 C62 179.6(4)
C65 N7 C64 C52 -163.2(4)
C68 N7 C64 C52 74.7(5)
C65 N7 C64 C58 -40.5(5)
C68 N7 C64 C58 -162.6(4)
C57 C52 C64 N7 33.0(6)
C53 C52 C64 N7 -153.4(4)
C57 C52 C64 C58 -91.5(5)
C53 C52 C64 C58 82.1(5)
C59 C58 C64 N7 -71.2(6)
C63 C58 C64 N7 108.8(5)
C59 C58 C64 C52 52.7(6)
C63 C58 C64 C52 -127.3(5)
C68 N7 C65 C66 -56.8(6)
C64 N7 C65 C66 -178.8(4)
C67 N8 C66 C65 -55.8(7)
Cu4 N8 C66 C65 170.0(4)
N7 C65 C66 N8 58.0(7)
C66 N8 C67 C68 55.5(6)
Cu4 N8 C67 C68 -175.2(3)
C65 N7 C68 C67 56.1(6)
C64 N7 C68 C67 -179.7(4)
N8 C67 C68 N7 -57.3(6)
